data_7116422
loop_
_publ_author_name
'Holger Braunschweig'
'Christina Claes'
'Alexander Damme'
'Andrea Deissenberger'
'Rian D. Dewhurst'
'Christian Horl'
'Thomas Kramer'

_publ_section_title
;
 A facile and selective route to remarkably inert monocyclic
 NHC-stabilized boriranes
;
_journal_name_full Chem.Commun.
_journal_page_first 1627
_journal_paper_doi 10.1039/C4cc09036E
_journal_volume 51
_journal_year 2015
_chemical_formula_moiety 'C27 H29 B N2'
_chemical_formula_sum 'C27 H29 B N2'
_chemical_formula_weight 392.33
_chemical_name_common
;
?
;
_chemical_name_systematic
; 
?
;
_space_group_IT_number 14
_symmetry_cell_setting monoclinic
_symmetry_space_group_name_Hall '-P 2yn'
_symmetry_space_group_name_H-M 'P 1 21/n 1'
_atom_sites_solution_hydrogens geom
_atom_sites_solution_primary direct
_atom_sites_solution_secondary difmap
_audit_creation_method SHELXL-97
_audit_update_record
;
2014-10-16 deposited with the CCDC.
2014-12-02 downloaded from the CCDC.
;
_cell_angle_alpha 90.00
_cell_angle_beta 106.498(14)
_cell_angle_gamma 90.00
_cell_formula_units_Z 4
_cell_length_a 11.205(4)
_cell_length_b 13.058(4)
_cell_length_c 16.087(7)
_cell_measurement_reflns_used 2762
_cell_measurement_temperature 100(2)
_cell_measurement_theta_max 26.12
_cell_measurement_theta_min 2.52
_cell_volume 2256.9(15)
_computing_cell_refinement 'Saint+ ver. 7.68A (Bruker AXS)'
_computing_data_collection 'APEX2 ver. 2010.3 (Bruker AXS)'
_computing_data_reduction 'Saint+ ver. 7.68A (Bruker AXS)'
_computing_molecular_graphics 'XP ver. 5.1 (Bruker AXS, 1998)'
_computing_publication_material 'SHELXL-97 (Sheldrick, 2008)'
_computing_structure_refinement 'SHELXL-97 (Sheldrick, 1997)'
_computing_structure_solution 'SHELXS-97 (Sheldrick, 1990)'
_diffrn_ambient_temperature 100(2)
_diffrn_detector_area_resol_mean 8.333
_diffrn_measured_fraction_theta_full 1.000
_diffrn_measured_fraction_theta_max 1.000
_diffrn_measurement_device_type 'Bruker X8-APEX II'
_diffrn_measurement_method '\f and \w scans'
_diffrn_radiation_monochromator 'multi-layer mirror'
_diffrn_radiation_source 'rotating anode'
_diffrn_radiation_type MoK\a
_diffrn_radiation_wavelength 0.71073
_diffrn_reflns_av_R_equivalents 0.1001
_diffrn_reflns_av_sigmaI/netI 0.0988
_diffrn_reflns_limit_h_max 13
_diffrn_reflns_limit_h_min -14
_diffrn_reflns_limit_k_max 16
_diffrn_reflns_limit_k_min -11
_diffrn_reflns_limit_l_max 20
_diffrn_reflns_limit_l_min -17
_diffrn_reflns_number 20505
_diffrn_reflns_theta_full 26.36
_diffrn_reflns_theta_max 26.36
_diffrn_reflns_theta_min 1.98
_exptl_absorpt_coefficient_mu 0.066
_exptl_absorpt_correction_T_max 0.7454
_exptl_absorpt_correction_T_min 0.5227
_exptl_absorpt_correction_type multi-scan
_exptl_absorpt_process_details 'Sadabs 2008/1 (Bruker 2008)'
_exptl_crystal_colour colourless
_exptl_crystal_density_diffrn 1.155
_exptl_crystal_density_method 'not measured'
_exptl_crystal_description needle
_exptl_crystal_F_000 840
_exptl_crystal_recrystallization_method 'Re-crystallisation from solvent: '
_exptl_crystal_size_max 0.34
_exptl_crystal_size_mid 0.09
_exptl_crystal_size_min 0.02
_refine_diff_density_max 0.238
_refine_diff_density_min -0.294
_refine_diff_density_rms 0.050
_refine_ls_extinction_method none
_refine_ls_goodness_of_fit_ref 0.998
_refine_ls_hydrogen_treatment mixed
_refine_ls_matrix_type full
_refine_ls_number_parameters 283
_refine_ls_number_reflns 4609
_refine_ls_number_restraints 0
_refine_ls_restrained_S_all 0.998
_refine_ls_R_factor_all 0.1249
_refine_ls_R_factor_gt 0.0533
_refine_ls_shift/su_max 0.000
_refine_ls_shift/su_mean 0.000
_refine_ls_structure_factor_coef Fsqd
_refine_ls_weighting_details 'calc w=1/[\s^2^(Fo^2^)+(0.0466P)^2^+0.2367P] where P=(Fo^2^+2Fc^2^)/3'
_refine_ls_weighting_scheme calc
_refine_ls_wR_factor_gt 0.1038
_refine_ls_wR_factor_ref 0.1267
_reflns_number_gt 2633
_reflns_number_total 4609
_reflns_threshold_expression >2sigma(I)
_cod_data_source_file c4cc09036e2.cif
_cod_data_source_block 4
_cod_original_cell_volume 2257.0(14)
_cod_original_sg_symbol_H-M P2(1)/n
_cod_database_code 7116422

loop_
_symmetry_equiv_pos_as_xyz
'x, y, z'
'-x+1/2, y+1/2, -z+1/2'
'-x, -y, -z'
'x-1/2, -y-1/2, z-1/2'

loop_
_atom_site_label
_atom_site_type_symbol
_atom_site_fract_x
_atom_site_fract_y
_atom_site_fract_z
_atom_site_U_iso_or_equiv
_atom_site_adp_type
_atom_site_occupancy
_atom_site_symmetry_multiplicity
_atom_site_calc_flag
_atom_site_refinement_flags
C1 C 0.11919(19) 0.71739(15) -0.13038(14) 0.0196(5) Uani 1 1 d .
H1 H 0.0544(17) 0.6652(14) -0.1504(12) 0.013(5) Uiso 1 1 d .
C2 C 0.07253(18) 0.82785(15) -0.13680(14) 0.0181(5) Uani 1 1 d .
H2 H 0.1351(16) 0.8803(14) -0.1469(12) 0.012(5) Uiso 1 1 d .
B3 B 0.1107(2) 0.77389(18) -0.04236(16) 0.0188(6) Uani 1 1 d .
C11 C 0.23972(19) 0.68750(15) -0.14499(13) 0.0189(5) Uani 1 1 d .
C12 C 0.34228(18) 0.75341(16) -0.13305(14) 0.0209(5) Uani 1 1 d .
H12 H 0.3320 0.8243 -0.1236 0.025 Uiso 1 1 calc R
C13 C 0.4583(2) 0.71769(17) -0.13472(15) 0.0267(5) Uani 1 1 d .
H13 H 0.5264 0.7640 -0.1247 0.032 Uiso 1 1 calc R
C14 C 0.4761(2) 0.61544(17) -0.15087(15) 0.0292(6) Uani 1 1 d .
H14 H 0.5559 0.5907 -0.1506 0.035 Uiso 1 1 calc R
C15 C 0.3745(2) 0.55010(17) -0.16745(15) 0.0280(6) Uani 1 1 d .
H15 H 0.3843 0.4802 -0.1805 0.034 Uiso 1 1 calc R
C16 C 0.2589(2) 0.58556(16) -0.16517(14) 0.0239(5) Uani 1 1 d .
H16 H 0.1906 0.5394 -0.1777 0.029 Uiso 1 1 calc R
C21 C -0.05793(19) 0.85599(16) -0.18294(13) 0.0192(5) Uani 1 1 d .
C22 C -0.15682(19) 0.78587(17) -0.20432(15) 0.0277(6) Uani 1 1 d .
H22 H -0.1408 0.7156 -0.1903 0.033 Uiso 1 1 calc R
C23 C -0.2778(2) 0.81714(18) -0.24563(15) 0.0310(6) Uani 1 1 d .
H23 H -0.3432 0.7681 -0.2591 0.037 Uiso 1 1 calc R
C24 C -0.3041(2) 0.91874(19) -0.26724(14) 0.0302(6) Uani 1 1 d .
H24 H -0.3867 0.9397 -0.2961 0.036 Uiso 1 1 calc R
C25 C -0.20833(19) 0.98948(18) -0.24621(14) 0.0280(6) Uani 1 1 d .
H25 H -0.2254 1.0597 -0.2599 0.034 Uiso 1 1 calc R
C26 C -0.08753(19) 0.95845(16) -0.20520(14) 0.0216(5) Uani 1 1 d .
H26 H -0.0230 1.0082 -0.1918 0.026 Uiso 1 1 calc R
C31 C 0.01192(18) 0.73740(15) 0.00725(14) 0.0186(5) Uani 1 1 d .
C32 C -0.0505(2) 0.64333(17) -0.00813(16) 0.0287(6) Uani 1 1 d .
H32 H -0.0384 0.6001 -0.0526 0.034 Uiso 1 1 calc R
C33 C -0.1297(2) 0.61091(18) 0.03960(16) 0.0333(6) Uani 1 1 d .
H33 H -0.1705 0.5466 0.0273 0.040 Uiso 1 1 calc R
C34 C -0.1492(2) 0.67212(17) 0.10491(16) 0.0286(6) Uani 1 1 d .
H34 H -0.2024 0.6500 0.1380 0.034 Uiso 1 1 calc R
C35 C -0.08978(19) 0.76626(16) 0.12125(15) 0.0246(5) Uani 1 1 d .
H35 H -0.1031 0.8097 0.1651 0.030 Uiso 1 1 calc R
C36 C -0.01052(19) 0.79676(16) 0.07315(14) 0.0227(5) Uani 1 1 d .
H36 H 0.0302 0.8611 0.0859 0.027 Uiso 1 1 calc R
C37 C 0.24128(18) 0.81271(15) 0.01979(13) 0.0168(5) Uani 1 1 d .
N38 N 0.33909(14) 0.75330(12) 0.05979(11) 0.0174(4) Uani 1 1 d .
C39 C 0.44315(18) 0.81206(16) 0.09936(13) 0.0196(5) Uani 1 1 d .
C40 C 0.40800(18) 0.91093(16) 0.08569(13) 0.0206(5) Uani 1 1 d .
N41 N 0.28289(15) 0.91030(12) 0.03675(11) 0.0188(4) Uani 1 1 d .
C42 C 0.33724(19) 0.64130(15) 0.05996(14) 0.0244(5) Uani 1 1 d .
H42A H 0.2524 0.6172 0.0323 0.037 Uiso 1 1 calc R
H42B H 0.3648 0.6164 0.1198 0.037 Uiso 1 1 calc R
H42C H 0.3933 0.6153 0.0278 0.037 Uiso 1 1 calc R
C43 C 0.56589(19) 0.76427(17) 0.14197(15) 0.0279(6) Uani 1 1 d .
H43A H 0.6277 0.8180 0.1644 0.042 Uiso 1 1 calc R
H43B H 0.5922 0.7226 0.0996 0.042 Uiso 1 1 calc R
H43C H 0.5586 0.7207 0.1899 0.042 Uiso 1 1 calc R
C44 C 0.4791(2) 1.00768(16) 0.11229(15) 0.0285(6) Uani 1 1 d .
H44A H 0.4424 1.0464 0.1511 0.043 Uiso 1 1 calc R
H44B H 0.4756 1.0489 0.0608 0.043 Uiso 1 1 calc R
H44C H 0.5660 0.9914 0.1425 0.043 Uiso 1 1 calc R
C45 C 0.20783(19) 1.00267(15) 0.00996(14) 0.0246(5) Uani 1 1 d .
H45A H 0.2409 1.0420 -0.0304 0.037 Uiso 1 1 calc R
H45B H 0.2109 1.0446 0.0610 0.037 Uiso 1 1 calc R
H45C H 0.1214 0.9832 -0.0187 0.037 Uiso 1 1 calc R

loop_
_atom_site_aniso_label
_atom_site_aniso_U_11
_atom_site_aniso_U_22
_atom_site_aniso_U_33
_atom_site_aniso_U_23
_atom_site_aniso_U_13
_atom_site_aniso_U_12
C1 0.0205(12) 0.0143(11) 0.0217(13) 0.0009(9) 0.0021(10) -0.0029(10)
C2 0.0169(11) 0.0164(11) 0.0198(13) 0.0006(9) 0.0030(9) -0.0020(9)
B3 0.0185(12) 0.0175(12) 0.0189(14) -0.0021(10) 0.0029(10) 0.0006(10)
C11 0.0248(12) 0.0178(11) 0.0121(12) 0.0009(9) 0.0019(9) 0.0015(10)
C12 0.0250(12) 0.0191(11) 0.0177(12) 0.0009(9) 0.0049(9) 0.0018(10)
C13 0.0276(13) 0.0289(13) 0.0243(14) -0.0001(11) 0.0084(10) -0.0010(11)
C14 0.0299(13) 0.0302(13) 0.0315(15) 0.0018(11) 0.0150(11) 0.0072(11)
C15 0.0386(14) 0.0228(12) 0.0246(14) 0.0006(10) 0.0121(11) 0.0061(11)
C16 0.0311(13) 0.0206(11) 0.0189(13) 0.0000(10) 0.0052(10) -0.0008(10)
C21 0.0218(11) 0.0238(11) 0.0108(12) -0.0011(9) 0.0030(9) 0.0006(10)
C22 0.0217(12) 0.0272(13) 0.0303(15) 0.0029(11) 0.0009(11) -0.0039(10)
C23 0.0219(13) 0.0414(15) 0.0267(14) -0.0018(12) 0.0018(10) -0.0069(11)
C24 0.0196(12) 0.0493(16) 0.0201(14) 0.0028(12) 0.0034(10) 0.0079(12)
C25 0.0318(13) 0.0294(13) 0.0233(14) 0.0026(11) 0.0086(11) 0.0090(11)
C26 0.0227(12) 0.0237(12) 0.0168(13) -0.0029(10) 0.0027(10) 0.0010(10)
C31 0.0168(11) 0.0162(11) 0.0184(12) 0.0026(9) -0.0020(9) 0.0007(9)
C32 0.0303(13) 0.0265(13) 0.0298(15) -0.0053(11) 0.0095(11) -0.0032(11)
C33 0.0315(14) 0.0244(13) 0.0475(18) -0.0047(12) 0.0166(12) -0.0084(11)
C34 0.0229(12) 0.0272(13) 0.0399(16) 0.0069(12) 0.0158(11) 0.0035(10)
C35 0.0242(12) 0.0239(12) 0.0259(14) 0.0007(10) 0.0074(10) 0.0054(10)
C36 0.0205(11) 0.0197(11) 0.0255(14) 0.0012(10) 0.0027(10) -0.0011(10)
C37 0.0196(11) 0.0157(10) 0.0162(12) 0.0003(9) 0.0069(9) 0.0017(9)
N38 0.0184(9) 0.0173(9) 0.0157(10) 0.0011(8) 0.0036(7) 0.0023(8)
C39 0.0185(11) 0.0254(12) 0.0151(12) -0.0019(10) 0.0051(9) -0.0028(10)
C40 0.0182(11) 0.0266(12) 0.0167(13) -0.0017(10) 0.0045(9) -0.0047(10)
N41 0.0194(9) 0.0170(9) 0.0190(10) -0.0005(8) 0.0038(8) 0.0008(8)
C42 0.0301(13) 0.0187(11) 0.0211(13) 0.0020(10) 0.0023(10) 0.0025(10)
C43 0.0213(12) 0.0366(13) 0.0228(14) -0.0014(11) 0.0011(10) 0.0012(11)
C44 0.0308(13) 0.0292(13) 0.0239(14) -0.0043(11) 0.0051(11) -0.0090(11)
C45 0.0289(13) 0.0183(11) 0.0248(14) -0.0014(10) 0.0047(10) 0.0023(10)

loop_
_atom_type_symbol
_atom_type_description
_atom_type_scat_dispersion_real
_atom_type_scat_dispersion_imag
_atom_type_scat_source
C C 0.0033 0.0016 'International Tables Vol C Tables 4.2.6.8 and 6.1.1.4'
H H 0.0000 0.0000 'International Tables Vol C Tables 4.2.6.8 and 6.1.1.4'
B B 0.0013 0.0007 'International Tables Vol C Tables 4.2.6.8 and 6.1.1.4'
N N 0.0061 0.0033 'International Tables Vol C Tables 4.2.6.8 and 6.1.1.4'

loop_
_geom_angle_atom_site_label_1
_geom_angle_atom_site_label_2
_geom_angle_atom_site_label_3
_geom_angle
C11 C1 C2 123.08(18)
C11 C1 B3 122.54(18)
C2 C1 B3 61.72(14)
C11 C1 H1 112.7(11)
C2 C1 H1 115.3(10)
B3 C1 H1 112.4(11)
C21 C2 C1 122.46(18)
C21 C2 B3 122.50(18)
C1 C2 B3 62.04(14)
C21 C2 H2 112.1(10)
C1 C2 H2 113.9(10)
B3 C2 H2 115.4(10)
C37 B3 C31 114.77(19)
C37 B3 C2 113.54(18)
C31 B3 C2 123.95(18)
C37 B3 C1 114.78(18)
C31 B3 C1 121.11(18)
C2 B3 C1 56.24(13)
C16 C11 C12 116.14(19)
C16 C11 C1 119.45(18)
C12 C11 C1 124.19(19)
C13 C12 C11 121.7(2)
C13 C12 H12 119.1
C11 C12 H12 119.1
C14 C13 C12 120.8(2)
C14 C13 H13 119.6
C12 C13 H13 119.6
C13 C14 C15 118.4(2)
C13 C14 H14 120.8
C15 C14 H14 120.8
C14 C15 C16 120.8(2)
C14 C15 H15 119.6
C16 C15 H15 119.6
C15 C16 C11 122.0(2)
C15 C16 H16 119.0
C11 C16 H16 119.0
C26 C21 C22 116.59(19)
C26 C21 C2 119.49(18)
C22 C21 C2 123.90(19)
C23 C22 C21 121.4(2)
C23 C22 H22 119.3
C21 C22 H22 119.3
C24 C23 C22 120.7(2)
C24 C23 H23 119.6
C22 C23 H23 119.6
C23 C24 C25 119.0(2)
C23 C24 H24 120.5
C25 C24 H24 120.5
C24 C25 C26 120.4(2)
C24 C25 H25 119.8
C26 C25 H25 119.8
C25 C26 C21 121.9(2)
C25 C26 H26 119.0
C21 C26 H26 119.0
C36 C31 C32 115.7(2)
C36 C31 B3 120.73(18)
C32 C31 B3 123.4(2)
C33 C32 C31 122.2(2)
C33 C32 H32 118.9
C31 C32 H32 118.9
C34 C33 C32 120.3(2)
C34 C33 H33 119.9
C32 C33 H33 119.9
C33 C34 C35 119.0(2)
C33 C34 H34 120.5
C35 C34 H34 120.5
C34 C35 C36 119.7(2)
C34 C35 H35 120.1
C36 C35 H35 120.1
C35 C36 C31 123.1(2)
C35 C36 H36 118.5
C31 C36 H36 118.5
N38 C37 N41 104.95(16)
N38 C37 B3 126.19(17)
N41 C37 B3 128.54(18)
C37 N38 C39 111.32(16)
C37 N38 C42 124.50(16)
C39 N38 C42 124.17(16)
C40 C39 N38 106.59(17)
C40 C39 C43 131.67(19)
N38 C39 C43 121.65(19)
C39 C40 N41 106.58(17)
C39 C40 C44 131.08(19)
N41 C40 C44 122.33(18)
C37 N41 C40 110.52(16)
C37 N41 C45 125.34(16)
C40 N41 C45 124.12(17)
N38 C42 H42A 109.5
N38 C42 H42B 109.5
H42A C42 H42B 109.5
N38 C42 H42C 109.5
H42A C42 H42C 109.5
H42B C42 H42C 109.5
C39 C43 H43A 109.5
C39 C43 H43B 109.5
H43A C43 H43B 109.5
C39 C43 H43C 109.5
H43A C43 H43C 109.5
H43B C43 H43C 109.5
C40 C44 H44A 109.5
C40 C44 H44B 109.5
H44A C44 H44B 109.5
C40 C44 H44C 109.5
H44A C44 H44C 109.5
H44B C44 H44C 109.5
N41 C45 H45A 109.5
N41 C45 H45B 109.5
H45A C45 H45B 109.5
N41 C45 H45C 109.5
H45A C45 H45C 109.5
H45B C45 H45C 109.5

loop_
_geom_bond_atom_site_label_1
_geom_bond_atom_site_label_2
_geom_bond_distance
C1 C11 1.487(3)
C1 C2 1.528(3)
C1 B3 1.623(3)
C1 H1 0.981(18)
C2 C21 1.485(3)
C2 B3 1.618(3)
C2 H2 1.026(18)
B3 C37 1.602(3)
B3 C31 1.610(3)
C11 C16 1.401(3)
C11 C12 1.404(3)
C12 C13 1.389(3)
C12 H12 0.9500
C13 C14 1.385(3)
C13 H13 0.9500
C14 C15 1.386(3)
C14 H14 0.9500
C15 C16 1.386(3)
C15 H15 0.9500
C16 H16 0.9500
C21 C26 1.400(3)
C21 C22 1.403(3)
C22 C23 1.391(3)
C22 H22 0.9500
C23 C24 1.382(3)
C23 H23 0.9500
C24 C25 1.383(3)
C24 H24 0.9500
C25 C26 1.387(3)
C25 H25 0.9500
C26 H26 0.9500
C31 C36 1.393(3)
C31 C32 1.400(3)
C32 C33 1.394(3)
C32 H32 0.9500
C33 C34 1.386(3)
C33 H33 0.9500
C34 C35 1.387(3)
C34 H34 0.9500
C35 C36 1.392(3)
C35 H35 0.9500
C36 H36 0.9500
C37 N38 1.348(2)
C37 N41 1.358(2)
N38 C39 1.390(2)
N38 C42 1.463(3)
C39 C40 1.350(3)
C39 C43 1.488(3)
C40 N41 1.399(2)
C40 C44 1.490(3)
N41 C45 1.464(2)
C42 H42A 0.9800
C42 H42B 0.9800
C42 H42C 0.9800
C43 H43A 0.9800
C43 H43B 0.9800
C43 H43C 0.9800
C44 H44A 0.9800
C44 H44B 0.9800
C44 H44C 0.9800
C45 H45A 0.9800
C45 H45B 0.9800
C45 H45C 0.9800

loop_
_geom_torsion_atom_site_label_1
_geom_torsion_atom_site_label_2
_geom_torsion_atom_site_label_3
_geom_torsion_atom_site_label_4
_geom_torsion
C11 C1 C2 C21 135.2(2)
B3 C1 C2 C21 -112.5(2)
C11 C1 C2 B3 -112.2(2)
C21 C2 B3 C37 -142.5(2)
C1 C2 B3 C37 105.0(2)
C21 C2 B3 C31 5.1(3)
C1 C2 B3 C31 -107.4(2)
C21 C2 B3 C1 112.5(2)
C11 C1 B3 C37 10.3(3)
C2 C1 B3 C37 -102.7(2)
C11 C1 B3 C31 -134.5(2)
C2 C1 B3 C31 112.4(2)
C11 C1 B3 C2 113.1(2)
C2 C1 C11 C16 -159.9(2)
B3 C1 C11 C16 124.9(2)
C2 C1 C11 C12 25.6(3)
B3 C1 C11 C12 -49.6(3)
C16 C11 C12 C13 -4.7(3)
C1 C11 C12 C13 170.0(2)
C11 C12 C13 C14 1.9(3)
C12 C13 C14 C15 1.6(3)
C13 C14 C15 C16 -2.0(3)
C14 C15 C16 C11 -1.0(3)
C12 C11 C16 C15 4.2(3)
C1 C11 C16 C15 -170.7(2)
C1 C2 C21 C26 -164.2(2)
B3 C2 C21 C26 120.4(2)
C1 C2 C21 C22 17.6(3)
B3 C2 C21 C22 -57.7(3)
C26 C21 C22 C23 0.1(3)
C2 C21 C22 C23 178.3(2)
C21 C22 C23 C24 0.3(4)
C22 C23 C24 C25 -0.8(4)
C23 C24 C25 C26 0.9(3)
C24 C25 C26 C21 -0.6(3)
C22 C21 C26 C25 0.1(3)
C2 C21 C26 C25 -178.2(2)
C37 B3 C31 C36 46.7(3)
C2 B3 C31 C36 -100.5(2)
C1 B3 C31 C36 -168.43(18)
C37 B3 C31 C32 -129.2(2)
C2 B3 C31 C32 83.6(3)
C1 B3 C31 C32 15.7(3)
C36 C31 C32 C33 -0.2(3)
B3 C31 C32 C33 175.9(2)
C31 C32 C33 C34 0.0(3)
C32 C33 C34 C35 0.7(3)
C33 C34 C35 C36 -1.1(3)
C34 C35 C36 C31 0.9(3)
C32 C31 C36 C35 -0.2(3)
B3 C31 C36 C35 -176.42(19)
C31 B3 C37 N38 84.2(3)
C2 B3 C37 N38 -125.1(2)
C1 B3 C37 N38 -62.9(3)
C31 B3 C37 N41 -103.2(2)
C2 B3 C37 N41 47.5(3)
C1 B3 C37 N41 109.7(2)
N41 C37 N38 C39 -2.0(2)
B3 C37 N38 C39 172.0(2)
N41 C37 N38 C42 179.36(19)
B3 C37 N38 C42 -6.7(3)
C37 N38 C39 C40 1.8(2)
C42 N38 C39 C40 -179.6(2)
C37 N38 C39 C43 -175.2(2)
C42 N38 C39 C43 3.5(3)
N38 C39 C40 N41 -0.8(2)
C43 C39 C40 N41 175.7(2)
N38 C39 C40 C44 -179.8(2)
C43 C39 C40 C44 -3.3(4)
N38 C37 N41 C40 1.5(2)
B3 C37 N41 C40 -172.3(2)
N38 C37 N41 C45 -177.11(19)
B3 C37 N41 C45 9.1(3)
C39 C40 N41 C37 -0.4(2)
C44 C40 N41 C37 178.7(2)
C39 C40 N41 C45 178.17(19)
C44 C40 N41 C45 -2.7(3)
